data_2201492
loop_
_publ_author_name
'Fagnou, Keith'
'Lautens, Mark'
'Lough, Alan J.'

_publ_section_title
;(1<i>R</i>*,2<i>R</i>*)-2-(Methylphenylamino)-1,2-dihydronaphthalen-1-ol--water
 (4/1)
;
_journal_issue 12
_journal_name_full 'Acta Crystallographica Section E'
_journal_page_first o1449
_journal_page_last o1451
_journal_paper_doi 10.1107/S1600536802021608
_journal_volume 58
_journal_year 2002
_chemical_formula_iupac '4C17 H17 N O, H2 O'
_chemical_formula_moiety '4C17 H17 N O, H2 O'
_chemical_formula_sum 'C68 H70 N4 O5'
_chemical_formula_weight 1023.28
_chemical_name_systematic
;
(1R*,2R*)-2-(Methylphenylamino)-1,2-dihydronaphthalen-1-ol--water (4/1)
;
_space_group_IT_number 144
_symmetry_cell_setting trigonal
_symmetry_space_group_name_Hall 'P 31'
_symmetry_space_group_name_H-M 'P 31'
_atom_sites_solution_hydrogens geom
_atom_sites_solution_primary direct
_atom_sites_solution_secondary difmap
_cell_angle_alpha 90.00
_cell_angle_beta 90.00
_cell_angle_gamma 120.00
_cell_formula_units_Z 3
_cell_length_a 12.35950(10)
_cell_length_b 12.35950(10)
_cell_length_c 31.1411(4)
_cell_measurement_reflns_used 49468
_cell_measurement_temperature 150.0(10)
_cell_measurement_theta_max 26.1
_cell_measurement_theta_min 2.6
_cell_volume 4119.71(7)
_computing_cell_refinement 'DENZO--SMN (Otwinowski & Minor, 1997)'
_computing_data_collection 'COLLECT (Nonius BV, 1997-2002)'
_computing_data_reduction DENZO--SMN
_computing_molecular_graphics SHELXTL
_computing_publication_material SHELXTL
_computing_structure_refinement SHELXTL
_computing_structure_solution 'SHELXTL (Sheldrick, 2001)'
_diffrn_ambient_temperature 150.0(10)
_diffrn_detector_area_resol_mean 9
_diffrn_measured_fraction_theta_full 0.998
_diffrn_measured_fraction_theta_max 0.998
_diffrn_measurement_device_type 'Nonius KappaCCD'
_diffrn_measurement_method '\f scans and \w scans with \k offsets'
_diffrn_radiation_monochromator graphite
_diffrn_radiation_source 'fine-focus sealed tube'
_diffrn_radiation_type MoK\a
_diffrn_radiation_wavelength 0.71073
_diffrn_reflns_av_R_equivalents 0.023
_diffrn_reflns_av_sigmaI/netI 0.029
_diffrn_reflns_limit_h_max 15
_diffrn_reflns_limit_h_min -15
_diffrn_reflns_limit_k_max 15
_diffrn_reflns_limit_k_min -12
_diffrn_reflns_limit_l_max 38
_diffrn_reflns_limit_l_min -38
_diffrn_reflns_number 49468
_diffrn_reflns_theta_full 26.02
_diffrn_reflns_theta_max 26.02
_diffrn_reflns_theta_min 2.73
_diffrn_standards_decay_% 0
_diffrn_standards_number 0
_exptl_absorpt_coefficient_mu 0.078
_exptl_absorpt_correction_type none
_exptl_crystal_colour colourless
_exptl_crystal_density_diffrn 1.237
_exptl_crystal_density_method 'not measured'
_exptl_crystal_description block
_exptl_crystal_F_000 1638
_exptl_crystal_size_max 0.25
_exptl_crystal_size_mid 0.24
_exptl_crystal_size_min 0.20
_refine_diff_density_max 0.193
_refine_diff_density_min -0.217
_refine_ls_extinction_method none
_refine_ls_goodness_of_fit_ref 1.027
_refine_ls_hydrogen_treatment constr
_refine_ls_matrix_type full
_refine_ls_number_parameters 708
_refine_ls_number_reflns 5415
_refine_ls_number_restraints 3
_refine_ls_restrained_S_all 1.027
_refine_ls_R_factor_all 0.0440
_refine_ls_R_factor_gt 0.0368
_refine_ls_shift/su_max 0.001
_refine_ls_shift/su_mean 0.000
_refine_ls_structure_factor_coef Fsqd
_refine_ls_weighting_details 'calc w = 1/[\s^2^(Fo^2^)+(0.0489P)^2^+0.6948P] where P = (Fo^2^+2Fc^2^)/3'
_refine_ls_weighting_scheme calc
_refine_ls_wR_factor_gt 0.0864
_refine_ls_wR_factor_ref 0.0901
_reflns_number_gt 4878
_reflns_number_total 5415
_reflns_threshold_expression I>2\s(I)
_cod_data_source_file fl6009.cif
_cod_data_source_block I
_cod_depositor_comments
;
The following automatic conversions were performed:
'_symmetry_cell_setting' value 'Trigonal' changed to 'trigonal' according
to '/home/saulius/struct/CIF-dictionaries/cif_core.dic' dictionary named
'cif_core.dic' version 2.4.1 from 2010-06-29.

Automatic conversion script
Id: cif_fix_enum 1527 2010-12-29 10:47:43Z saulius 

The following automatic conversions were performed:

'_symmetry_cell_setting' value 'Trigonal' changed to 'trigonal'
according to /home/saulius/struct/CIF-dictionaries/cif_core.dic
dictionary named 'cif_core.dic' version 2.4.1 from 2010-06-29.

Automatic conversion script
Id: cif_fix_values 1715 2011-07-08 13:25:40Z adriana 
;
_cod_database_code 2201492
_cod_database_fobs_code 2201492

loop_
_symmetry_equiv_pos_as_xyz
'x, y, z'
'-y, x-y, z+1/3'
'-x+y, -x, z+2/3'

loop_
_atom_site_label
_atom_site_fract_x
_atom_site_fract_y
_atom_site_fract_z
_atom_site_U_iso_or_equiv
_atom_site_adp_type
_atom_site_calc_flag
_atom_site_refinement_flags
_atom_site_occupancy
_atom_site_disorder_assembly
_atom_site_disorder_group
_atom_site_type_symbol
O1A 0.13698(19) -0.00221(19) 0.37733(6) 0.0444(5) Uani d . 1 . . O
H1OA 0.2070 0.0074 0.3705 0.053 Uiso calc R 1 . . H
N1A 0.2851(2) 0.1307(2) 0.45318(7) 0.0385(5) Uani d . 1 . . N
C1A 0.1043(2) -0.0548(2) 0.41909(8) 0.0355(6) Uani d . 1 . . C
H1AB 0.1450 -0.1060 0.4245 0.043 Uiso calc R 1 . . H
C2A 0.1484(2) 0.0477(2) 0.45274(8) 0.0358(6) Uani d . 1 . . C
H2AA 0.1128 0.1014 0.4440 0.043 Uiso calc R 1 . . H
C3A 0.0927(3) -0.0048(3) 0.49634(8) 0.0384(6) Uani d . 1 . . C
H3AA 0.1399 0.0322 0.5216 0.046 Uiso calc R 1 . . H
C4A -0.0221(3) -0.1025(3) 0.49933(9) 0.0386(6) Uani d . 1 . . C
H4AA -0.0557 -0.1344 0.5269 0.046 Uiso calc R 1 . . H
C5A -0.0980(3) -0.1624(2) 0.46123(8) 0.0343(6) Uani d . 1 . . C
C6A -0.2262(3) -0.2421(2) 0.46269(9) 0.0386(6) Uani d . 1 . . C
H6AA -0.2683 -0.2595 0.4895 0.046 Uiso calc R 1 . . H
C7A -0.2936(3) -0.2964(3) 0.42596(10) 0.0449(7) Uani d . 1 . . C
H7AA -0.3817 -0.3490 0.4274 0.054 Uiso calc R 1 . . H
C8A -0.2332(3) -0.2744(3) 0.38714(10) 0.0482(7) Uani d . 1 . . C
H8AA -0.2798 -0.3128 0.3619 0.058 Uiso calc R 1 . . H
C9A -0.1052(3) -0.1966(3) 0.38464(9) 0.0440(7) Uani d . 1 . . C
H9AA -0.0643 -0.1829 0.3577 0.053 Uiso calc R 1 . . H
C10A -0.0356(2) -0.1383(2) 0.42122(8) 0.0346(6) Uani d . 1 . . C
C11A 0.3319(2) 0.2581(2) 0.46307(8) 0.0352(6) Uani d . 1 . . C
C12A 0.2683(3) 0.3205(3) 0.45095(10) 0.0440(7) Uani d . 1 . . C
H12A 0.1934 0.2772 0.4348 0.053 Uiso calc R 1 . . H
C13A 0.3125(3) 0.4431(3) 0.46203(11) 0.0516(8) Uani d . 1 . . C
H13A 0.2661 0.4823 0.4541 0.062 Uiso calc R 1 . . H
C14A 0.4226(3) 0.5103(3) 0.48435(11) 0.0554(8) Uani d . 1 . . C
H14A 0.4515 0.5945 0.4924 0.067 Uiso calc R 1 . . H
C15A 0.4900(3) 0.4526(3) 0.49472(10) 0.0523(8) Uani d . 1 . . C
H15A 0.5678 0.4986 0.5091 0.063 Uiso calc R 1 . . H
C16A 0.4456(3) 0.3283(3) 0.48442(9) 0.0439(7) Uani d . 1 . . C
H16A 0.4933 0.2902 0.4920 0.053 Uiso calc R 1 . . H
C17A 0.3563(3) 0.0740(3) 0.46843(11) 0.0495(7) Uani d . 1 . . C
H17A 0.4418 0.1209 0.4573 0.074 Uiso calc R 1 . . H
H17B 0.3168 -0.0126 0.4584 0.074 Uiso calc R 1 . . H
H17C 0.3583 0.0756 0.4999 0.074 Uiso calc R 1 . . H
O1B -0.39625(19) 0.17881(19) 0.34990(6) 0.0438(5) Uani d . 1 . . O
H1OB -0.3566 0.1400 0.3487 0.053 Uiso calc R 1 . . H
N1B -0.35436(18) 0.10527(19) 0.26670(8) 0.0366(5) Uani d . 1 . . N
C1B -0.3642(2) 0.2603(2) 0.31394(8) 0.0316(5) Uani d . 1 . . C
H1BB -0.2714 0.3159 0.3132 0.038 Uiso calc R 1 . . H
C2B -0.4061(2) 0.1873(2) 0.27192(8) 0.0297(5) Uani d . 1 . . C
H2BA -0.4990 0.1327 0.2736 0.036 Uiso calc R 1 . . H
C3B -0.3795(2) 0.2763(3) 0.23495(8) 0.0375(6) Uani d . 1 . . C
H3BA -0.3539 0.2606 0.2080 0.045 Uiso calc R 1 . . H
C4B -0.3915(2) 0.3752(3) 0.23993(9) 0.0385(6) Uani d . 1 . . C
H4BA -0.3743 0.4307 0.2165 0.046 Uiso calc R 1 . . H
C5B -0.4314(2) 0.4012(2) 0.28121(8) 0.0329(5) Uani d . 1 . . C
C6B -0.4824(3) 0.4793(2) 0.28404(10) 0.0437(7) Uani d . 1 . . C
H6BA -0.4863 0.5218 0.2592 0.052 Uiso calc R 1 . . H
C7B -0.5276(3) 0.4955(3) 0.32281(12) 0.0509(8) Uani d . 1 . . C
H7BA -0.5627 0.5484 0.3244 0.061 Uiso calc R 1 . . H
C8B -0.5214(3) 0.4346(3) 0.35905(11) 0.0487(7) Uani d . 1 . . C
H8BA -0.5531 0.4450 0.3856 0.058 Uiso calc R 1 . . H
C9B -0.4689(3) 0.3581(2) 0.35679(9) 0.0398(6) Uani d . 1 . . C
H9BA -0.4639 0.3173 0.3819 0.048 Uiso calc R 1 . . H
C10B -0.4244(2) 0.3408(2) 0.31855(8) 0.0311(5) Uani d . 1 . . C
C11B -0.4283(2) -0.0205(2) 0.25704(8) 0.0319(5) Uani d . 1 . . C
C12B -0.5585(2) -0.0845(2) 0.26197(10) 0.0418(6) Uani d . 1 . . C
H12B -0.5987 -0.0408 0.2720 0.050 Uiso calc R 1 . . H
C13B -0.6289(3) -0.2097(3) 0.25257(11) 0.0523(8) Uani d . 1 . . C
H13B -0.7170 -0.2506 0.2562 0.063 Uiso calc R 1 . . H
C14B -0.5754(3) -0.2776(3) 0.23803(11) 0.0548(8) Uani d . 1 . . C
H14B -0.6251 -0.3640 0.2317 0.066 Uiso calc R 1 . . H
C15B -0.4484(3) -0.2164(3) 0.23307(10) 0.0495(7) Uani d . 1 . . C
H15B -0.4098 -0.2613 0.2228 0.059 Uiso calc R 1 . . H
C16B -0.3747(3) -0.0904(3) 0.24260(9) 0.0392(6) Uani d . 1 . . C
H16B -0.2866 -0.0511 0.2393 0.047 Uiso calc R 1 . . H
C17B -0.2215(3) 0.1660(3) 0.25810(12) 0.0502(8) Uani d . 1 . . C
H17D -0.1838 0.1283 0.2760 0.075 Uiso calc R 1 . . H
H17E -0.1827 0.2552 0.2647 0.075 Uiso calc R 1 . . H
H17F -0.2080 0.1554 0.2277 0.075 Uiso calc R 1 . . H
O1C -0.26497(19) 0.04666(18) 0.36884(6) 0.0405(4) Uani d . 1 . . O
H1OC -0.1865 0.0871 0.3694 0.049 Uiso calc R 1 . . H
N1C -0.16897(19) 0.18273(19) 0.44974(7) 0.0320(4) Uani d . 1 . . N
C1C -0.3112(2) -0.0104(2) 0.40969(8) 0.0327(5) Uani d . 1 . . C
H1CB -0.2618 -0.0496 0.4196 0.039 Uiso calc R 1 . . H
C2C -0.2990(2) 0.0862(2) 0.44294(8) 0.0289(5) Uani d . 1 . . C
H2CA -0.3428 0.1289 0.4309 0.035 Uiso calc R 1 . . H
C3C -0.3653(2) 0.0240(2) 0.48399(8) 0.0361(6) Uani d . 1 . . C
H3CA -0.3314 0.0634 0.5108 0.043 Uiso calc R 1 . . H
C4C -0.4698(3) -0.0846(3) 0.48315(9) 0.0419(6) Uani d . 1 . . C
H4CA -0.5114 -0.1220 0.5093 0.050 Uiso calc R 1 . . H
C5C -0.5224(3) -0.1483(2) 0.44242(9) 0.0400(6) Uani d . 1 . . C
C6C -0.6476(3) -0.2433(3) 0.43987(12) 0.0538(8) Uani d . 1 . . C
H6CA -0.6984 -0.2683 0.4649 0.065 Uiso calc R 1 . . H
C7C -0.6973(3) -0.3006(3) 0.40108(14) 0.0624(10) Uani d . 1 . . C
H7CA -0.7825 -0.3642 0.3994 0.075 Uiso calc R 1 . . H
C8C -0.6237(3) -0.2658(3) 0.36491(13) 0.0589(9) Uani d . 1 . . C
H8CA -0.6585 -0.3062 0.3384 0.071 Uiso calc R 1 . . H
C9C -0.4977(3) -0.1713(3) 0.36674(10) 0.0480(7) Uani d . 1 . . C
H9CA -0.4473 -0.1487 0.3417 0.058 Uiso calc R 1 . . H
C10C -0.4474(3) -0.1114(2) 0.40520(9) 0.0370(6) Uani d . 1 . . C
C11C -0.1408(2) 0.3057(2) 0.45853(8) 0.0308(5) Uani d . 1 . . C
C12C -0.2189(3) 0.3517(2) 0.44568(9) 0.0378(6) Uani d . 1 . . C
H12C -0.2964 0.2972 0.4321 0.045 Uiso calc R 1 . . H
C13C -0.1845(3) 0.4760(3) 0.45249(10) 0.0459(7) Uani d . 1 . . C
H13C -0.2389 0.5053 0.4436 0.055 Uiso calc R 1 . . H
C14C -0.0723(3) 0.5577(3) 0.47203(10) 0.0463(7) Uani d . 1 . . C
H14C -0.0490 0.6427 0.4763 0.056 Uiso calc R 1 . . H
C15C 0.0049(3) 0.5137(3) 0.48512(9) 0.0436(7) Uani d . 1 . . C
H15C 0.0823 0.5690 0.4985 0.052 Uiso calc R 1 . . H
C16C -0.0288(2) 0.3896(2) 0.47901(9) 0.0361(6) Uani d . 1 . . C
H16C 0.0252 0.3609 0.4889 0.043 Uiso calc R 1 . . H
C17C -0.0935(3) 0.1392(3) 0.47167(10) 0.0422(6) Uani d . 1 . . C
H17G -0.0056 0.1922 0.4636 0.063 Uiso calc R 1 . . H
H17H -0.1219 0.0526 0.4633 0.063 Uiso calc R 1 . . H
H17I -0.1024 0.1435 0.5028 0.063 Uiso calc R 1 . . H
O1D 0.02106(18) 0.13985(17) 0.35565(6) 0.0389(4) Uani d . 1 . . O
H1OD 0.0435 0.0862 0.3579 0.047 Uiso calc R 1 . . H
N1D 0.12773(18) 0.08079(19) 0.28108(7) 0.0326(5) Uani d . 1 . . N
C1D 0.0976(2) 0.2314(2) 0.32460(8) 0.0301(5) Uani d . 1 . . C
H1DB 0.1869 0.2691 0.3337 0.036 Uiso calc R 1 . . H
C2D 0.0826(2) 0.1697(2) 0.28051(8) 0.0285(5) Uani d . 1 . . C
H2DA -0.0091 0.1207 0.2744 0.034 Uiso calc R 1 . . H
C3D 0.1405(2) 0.2661(2) 0.24550(8) 0.0347(6) Uani d . 1 . . C
H3DA 0.1765 0.2492 0.2213 0.042 Uiso calc R 1 . . H
C4D 0.1421(2) 0.3737(2) 0.24791(8) 0.0365(6) Uani d . 1 . . C
H4DA 0.1769 0.4316 0.2249 0.044 Uiso calc R 1 . . H
C5D 0.0914(2) 0.4054(2) 0.28525(8) 0.0311(5) Uani d . 1 . . C
C6D 0.0654(3) 0.5027(2) 0.28385(9) 0.0388(6) Uani d . 1 . . C
H6DA 0.0832 0.5514 0.2585 0.047 Uiso calc R 1 . . H
C7D 0.0138(3) 0.5294(2) 0.31905(10) 0.0421(6) Uani d . 1 . . C
H7DA -0.0039 0.5958 0.3178 0.051 Uiso calc R 1 . . H
C8D -0.0115(3) 0.4588(3) 0.35580(9) 0.0410(6) Uani d . 1 . . C
H8DA -0.0464 0.4772 0.3800 0.049 Uiso calc R 1 . . H
C9D 0.0135(2) 0.3613(2) 0.35792(8) 0.0348(6) Uani d . 1 . . C
H9DA -0.0044 0.3134 0.3835 0.042 Uiso calc R 1 . . H
C10D 0.0644(2) 0.3335(2) 0.32295(8) 0.0291(5) Uani d . 1 . . C
C11D 0.0489(2) -0.0440(2) 0.27010(8) 0.0297(5) Uani d . 1 . . C
C12D -0.0789(2) -0.1058(2) 0.27971(8) 0.0345(5) Uani d . 1 . . C
H12D -0.1141 -0.0611 0.2929 0.041 Uiso calc R 1 . . H
C13D -0.1544(3) -0.2312(3) 0.27027(9) 0.0432(7) Uani d . 1 . . C
H13D -0.2408 -0.2714 0.2771 0.052 Uiso calc R 1 . . H
C14D -0.1067(3) -0.2990(3) 0.25108(10) 0.0484(7) Uani d . 1 . . C
H14D -0.1592 -0.3853 0.2450 0.058 Uiso calc R 1 . . H
C15D 0.0191(3) -0.2390(3) 0.24091(10) 0.0484(7) Uani d . 1 . . C
H15D 0.0527 -0.2846 0.2273 0.058 Uiso calc R 1 . . H
C16D 0.0969(3) -0.1136(3) 0.25027(9) 0.0389(6) Uani d . 1 . . C
H16D 0.1832 -0.0744 0.2433 0.047 Uiso calc R 1 . . H
C17D 0.2622(2) 0.1335(3) 0.27839(9) 0.0380(6) Uani d . 1 . . C
H17J 0.2857 0.0780 0.2930 0.057 Uiso calc R 1 . . H
H17K 0.3041 0.2157 0.2922 0.057 Uiso calc R 1 . . H
H17L 0.2873 0.1422 0.2482 0.057 Uiso calc R 1 . . H
O1W -0.64623(19) 0.00001(19) 0.36067(9) 0.0626(6) Uani d D 1 . . O
H1W -0.5739 0.062 0.3590 0.075 Uiso d D 1 . . H
H2W -0.647 -0.0680 0.3625 0.075 Uiso d D 1 . . H

loop_
_atom_site_aniso_label
_atom_site_aniso_U_11
_atom_site_aniso_U_22
_atom_site_aniso_U_33
_atom_site_aniso_U_12
_atom_site_aniso_U_13
_atom_site_aniso_U_23
O1A 0.0424(11) 0.0559(12) 0.0363(10) 0.0256(10) 0.0058(8) 0.0110(9)
N1A 0.0367(12) 0.0378(12) 0.0479(13) 0.0239(10) -0.0007(10) -0.0009(10)
C1A 0.0399(14) 0.0372(14) 0.0334(14) 0.0225(12) 0.0015(11) 0.0030(11)
C2A 0.0322(13) 0.0358(14) 0.0428(15) 0.0196(12) -0.0032(11) 0.0006(11)
C3A 0.0408(15) 0.0410(15) 0.0336(14) 0.0205(13) -0.0052(11) -0.0019(11)
C4A 0.0505(16) 0.0403(15) 0.0328(14) 0.0284(14) 0.0009(12) 0.0034(11)
C5A 0.0480(15) 0.0251(12) 0.0343(14) 0.0216(12) -0.0001(11) 0.0030(10)
C6A 0.0409(15) 0.0295(13) 0.0463(16) 0.0183(12) 0.0060(12) 0.0067(11)
C7A 0.0443(16) 0.0327(14) 0.0519(17) 0.0149(12) -0.0020(13) 0.0042(12)
C8A 0.0495(17) 0.0430(16) 0.0403(16) 0.0142(14) -0.0074(13) -0.0017(13)
C9A 0.0461(16) 0.0457(16) 0.0324(14) 0.0171(14) -0.0029(12) 0.0020(12)
C10A 0.0403(14) 0.0276(12) 0.0377(14) 0.0181(11) 0.0028(11) 0.0063(10)
C11A 0.0351(14) 0.0349(14) 0.0358(14) 0.0176(12) 0.0085(11) 0.0050(11)
C12A 0.0340(14) 0.0345(15) 0.0610(19) 0.0154(12) 0.0064(13) 0.0049(13)
C13A 0.0415(17) 0.0338(15) 0.078(2) 0.0178(13) 0.0167(15) 0.0116(14)
C14A 0.0545(19) 0.0295(14) 0.069(2) 0.0107(14) 0.0173(16) 0.0038(14)
C15A 0.0424(16) 0.0437(17) 0.0515(18) 0.0069(14) 0.0052(13) 0.0040(14)
C16A 0.0356(14) 0.0441(16) 0.0473(17) 0.0164(13) 0.0044(12) 0.0075(13)
C17A 0.0486(17) 0.0460(17) 0.0645(19) 0.0317(14) -0.0106(14) -0.0050(14)
O1B 0.0575(12) 0.0494(12) 0.0373(10) 0.0363(10) 0.0023(9) 0.0079(8)
N1B 0.0236(10) 0.0329(11) 0.0559(14) 0.0161(9) -0.0025(9) -0.0088(10)
C1B 0.0300(12) 0.0310(12) 0.0337(13) 0.0153(11) -0.0041(10) -0.0010(10)
C2B 0.0217(11) 0.0286(12) 0.0395(14) 0.0130(10) -0.0031(10) -0.0045(10)
C3B 0.0361(14) 0.0440(15) 0.0325(14) 0.0202(12) -0.0002(11) -0.0039(11)
C4B 0.0356(14) 0.0382(14) 0.0381(14) 0.0157(12) 0.0033(11) 0.0099(11)
C5B 0.0240(11) 0.0236(12) 0.0432(14) 0.0061(10) -0.0032(10) -0.0003(10)
C6B 0.0375(15) 0.0282(13) 0.0645(19) 0.0159(12) -0.0035(13) 0.0038(13)
C7B 0.0406(16) 0.0321(14) 0.084(2) 0.0212(13) 0.0028(15) -0.0091(15)
C8B 0.0455(17) 0.0413(16) 0.0561(19) 0.0193(14) 0.0072(14) -0.0142(14)
C9B 0.0401(14) 0.0355(14) 0.0399(15) 0.0158(12) -0.0021(12) -0.0063(11)
C10B 0.0268(12) 0.0246(12) 0.0380(14) 0.0099(10) -0.0024(10) -0.0029(10)
C11B 0.0337(13) 0.0319(13) 0.0330(13) 0.0186(11) -0.0005(10) -0.0020(10)
C12B 0.0330(14) 0.0317(14) 0.0604(18) 0.0159(12) 0.0040(12) -0.0062(12)
C13B 0.0386(15) 0.0351(15) 0.074(2) 0.0115(13) 0.0066(14) -0.0086(14)
C14B 0.0560(19) 0.0285(14) 0.073(2) 0.0162(14) 0.0041(16) -0.0093(14)
C15B 0.0592(19) 0.0415(16) 0.0612(19) 0.0351(15) 0.0045(15) -0.0017(14)
C16B 0.0391(15) 0.0399(15) 0.0459(16) 0.0250(13) -0.0006(12) -0.0008(12)
C17B 0.0253(13) 0.0433(16) 0.081(2) 0.0162(12) -0.0035(13) -0.0166(15)
O1C 0.0470(11) 0.0452(11) 0.0329(9) 0.0257(10) 0.0030(8) 0.0032(8)
N1C 0.0299(11) 0.0285(10) 0.0418(12) 0.0178(9) -0.0017(9) -0.0011(9)
C1C 0.0398(14) 0.0339(13) 0.0304(13) 0.0229(11) 0.0003(11) 0.0034(10)
C2C 0.0295(12) 0.0283(12) 0.0330(13) 0.0175(10) -0.0019(10) 0.0006(10)
C3C 0.0376(14) 0.0382(14) 0.0336(13) 0.0198(12) 0.0002(11) -0.0007(11)
C4C 0.0406(15) 0.0434(16) 0.0401(15) 0.0197(13) 0.0062(12) 0.0089(12)
C5C 0.0396(15) 0.0278(13) 0.0533(17) 0.0172(12) -0.0018(12) 0.0075(11)
C6C 0.0431(17) 0.0355(15) 0.074(2) 0.0129(14) -0.0031(15) 0.0090(15)
C7C 0.0481(19) 0.0326(16) 0.096(3) 0.0121(14) -0.0215(19) 0.0022(17)
C8C 0.069(2) 0.0379(16) 0.072(2) 0.0283(16) -0.0359(19) -0.0157(16)
C9C 0.0609(19) 0.0387(15) 0.0504(17) 0.0294(15) -0.0162(14) -0.0083(13)
C10C 0.0432(15) 0.0266(12) 0.0470(16) 0.0216(11) -0.0083(12) -0.0008(11)
C11C 0.0373(14) 0.0293(12) 0.0286(12) 0.0188(11) 0.0055(10) 0.0017(10)
C12C 0.0443(15) 0.0345(14) 0.0416(14) 0.0251(12) -0.0033(12) -0.0016(11)
C13C 0.0609(19) 0.0394(16) 0.0488(17) 0.0336(15) 0.0057(14) 0.0051(13)
C14C 0.0603(19) 0.0281(14) 0.0498(17) 0.0214(14) 0.0107(14) 0.0014(12)
C15C 0.0457(16) 0.0331(14) 0.0436(16) 0.0135(13) 0.0069(12) -0.0034(12)
C16C 0.0348(14) 0.0337(14) 0.0401(14) 0.0173(11) 0.0057(11) 0.0008(11)
C17C 0.0340(14) 0.0357(14) 0.0631(18) 0.0222(12) -0.0091(13) -0.0049(13)
O1D 0.0498(11) 0.0362(10) 0.0363(10) 0.0258(9) 0.0102(8) 0.0090(8)
N1D 0.0242(10) 0.0302(11) 0.0433(12) 0.0137(9) -0.0034(9) -0.0056(9)
C1D 0.0287(12) 0.0294(12) 0.0296(12) 0.0126(10) 0.0021(10) 0.0043(10)
C2D 0.0232(11) 0.0288(12) 0.0341(13) 0.0135(10) -0.0005(9) 0.0000(10)
C3D 0.0341(13) 0.0427(15) 0.0276(13) 0.0193(12) 0.0027(10) -0.0004(11)
C4D 0.0343(13) 0.0364(14) 0.0324(13) 0.0129(11) 0.0043(11) 0.0057(11)
C5D 0.0242(12) 0.0259(12) 0.0354(13) 0.0066(10) -0.0009(10) 0.0009(10)
C6D 0.0398(15) 0.0280(13) 0.0444(15) 0.0138(12) -0.0027(12) 0.0047(11)
C7D 0.0424(15) 0.0277(13) 0.0567(17) 0.0178(12) -0.0038(13) -0.0036(12)
C8D 0.0403(15) 0.0365(15) 0.0464(16) 0.0194(12) 0.0027(12) -0.0054(12)
C9D 0.0384(14) 0.0312(13) 0.0305(13) 0.0143(11) 0.0017(11) -0.0013(10)
C10D 0.0248(11) 0.0235(11) 0.0343(13) 0.0086(10) -0.0039(10) -0.0030(10)
C11D 0.0289(12) 0.0286(12) 0.0293(12) 0.0126(10) -0.0054(10) 0.0003(10)
C12D 0.0336(13) 0.0324(13) 0.0325(13) 0.0129(11) -0.0025(10) -0.0004(10)
C13D 0.0404(15) 0.0383(15) 0.0344(14) 0.0073(13) -0.0066(12) 0.0049(11)
C14D 0.061(2) 0.0284(14) 0.0497(17) 0.0172(14) -0.0181(14) -0.0013(12)
C15D 0.065(2) 0.0374(15) 0.0525(17) 0.0331(15) -0.0188(15) -0.0086(13)
C16D 0.0414(15) 0.0396(15) 0.0410(15) 0.0243(13) -0.0096(12) -0.0044(12)
C17D 0.0245(13) 0.0409(15) 0.0496(16) 0.0170(12) -0.0019(11) -0.0052(12)
O1W 0.0534(13) 0.0579(15) 0.0844(16) 0.0338(12) 0.0131(13) 0.0104(13)

loop_
_atom_type_symbol
_atom_type_description
_atom_type_scat_dispersion_real
_atom_type_scat_dispersion_imag
_atom_type_scat_source
C C 0.0033 0.0016 'International Tables Vol C Tables 4.2.6.8 and 6.1.1.4'
H H 0.0000 0.0000 'International Tables Vol C Tables 4.2.6.8 and 6.1.1.4'
N N 0.0061 0.0033 'International Tables Vol C Tables 4.2.6.8 and 6.1.1.4'
O O 0.0106 0.0060 'International Tables Vol C Tables 4.2.6.8 and 6.1.1.4'

loop_
_geom_angle_atom_site_label_1
_geom_angle_atom_site_label_2
_geom_angle_atom_site_label_3
_geom_angle
C1A O1A H1OA 109.5
C11A N1A C17A 117.2(2)
C11A N1A C2A 117.8(2)
C17A N1A C2A 115.3(2)
O1A C1A C10A 108.7(2)
O1A C1A C2A 110.4(2)
C10A C1A C2A 110.6(2)
O1A C1A H1AB 109.1
C10A C1A H1AB 109.1
C2A C1A H1AB 109.1
N1A C2A C3A 114.0(2)
N1A C2A C1A 113.3(2)
C3A C2A C1A 111.4(2)
N1A C2A H2AA 105.8
C3A C2A H2AA 105.8
C1A C2A H2AA 105.8
C4A C3A C2A 120.1(2)
C4A C3A H3AA 119.9
C2A C3A H3AA 119.9
C3A C4A C5A 121.7(2)
C3A C4A H4AA 119.1
C5A C4A H4AA 119.1
C6A C5A C10A 119.1(2)
C6A C5A C4A 123.3(2)
C10A C5A C4A 117.6(2)
C7A C6A C5A 121.1(3)
C7A C6A H6AA 119.4
C5A C6A H6AA 119.4
C8A C7A C6A 119.9(3)
C8A C7A H7AA 120.0
C6A C7A H7AA 120.0
C7A C8A C9A 120.4(3)
C7A C8A H8AA 119.8
C9A C8A H8AA 119.8
C8A C9A C10A 120.6(3)
C8A C9A H9AA 119.7
C10A C9A H9AA 119.7
C9A C10A C5A 118.7(2)
C9A C10A C1A 121.2(2)
C5A C10A C1A 120.0(2)
C16A C11A C12A 117.0(3)
C16A C11A N1A 121.4(2)
C12A C11A N1A 121.6(2)
C13A C12A C11A 121.1(3)
C13A C12A H12A 119.4
C11A C12A H12A 119.4
C12A C13A C14A 121.3(3)
C12A C13A H13A 119.3
C14A C13A H13A 119.3
C13A C14A C15A 118.5(3)
C13A C14A H14A 120.7
C15A C14A H14A 120.7
C14A C15A C16A 120.8(3)
C14A C15A H15A 119.6
C16A C15A H15A 119.6
C15A C16A C11A 121.1(3)
C15A C16A H16A 119.4
C11A C16A H16A 119.4
N1A C17A H17A 109.5
N1A C17A H17B 109.5
H17A C17A H17B 109.5
N1A C17A H17C 109.5
H17A C17A H17C 109.5
H17B C17A H17C 109.5
C1B O1B H1OB 109.5
C11B N1B C17B 118.8(2)
C11B N1B C2B 122.22(19)
C17B N1B C2B 116.1(2)
O1B C1B C10B 109.6(2)
O1B C1B C2B 111.4(2)
C10B C1B C2B 109.63(19)
O1B C1B H1BB 108.7
C10B C1B H1BB 108.7
C2B C1B H1BB 108.7
N1B C2B C3B 114.2(2)
N1B C2B C1B 111.8(2)
C3B C2B C1B 109.7(2)
N1B C2B H2BA 106.9
C3B C2B H2BA 106.9
C1B C2B H2BA 106.9
C4B C3B C2B 120.2(2)
C4B C3B H3BA 119.9
C2B C3B H3BA 119.9
C3B C4B C5B 120.9(2)
C3B C4B H4BA 119.5
C5B C4B H4BA 119.5
C6B C5B C10B 118.9(3)
C6B C5B C4B 121.6(2)
C10B C5B C4B 119.4(2)
C7B C6B C5B 120.6(3)
C7B C6B H6BA 119.7
C5B C6B H6BA 119.7
C8B C7B C6B 119.9(3)
C8B C7B H7BA 120.0
C6B C7B H7BA 120.0
C7B C8B C9B 120.1(3)
C7B C8B H8BA 120.0
C9B C8B H8BA 120.0
C10B C9B C8B 120.6(3)
C10B C9B H9BA 119.7
C8B C9B H9BA 119.7
C9B C10B C5B 119.9(2)
C9B C10B C1B 123.4(2)
C5B C10B C1B 116.7(2)
N1B C11B C16B 120.8(2)
N1B C11B C12B 122.4(2)
C16B C11B C12B 116.8(2)
C13B C12B C11B 120.9(3)
C13B C12B H12B 119.5
C11B C12B H12B 119.5
C12B C13B C14B 121.9(3)
C12B C13B H13B 119.1
C14B C13B H13B 119.1
C15B C14B C13B 117.9(3)
C15B C14B H14B 121.1
C13B C14B H14B 121.1
C14B C15B C16B 121.7(3)
C14B C15B H15B 119.2
C16B C15B H15B 119.2
C15B C16B C11B 120.9(3)
C15B C16B H16B 119.6
C11B C16B H16B 119.6
N1B C17B H17D 109.5
N1B C17B H17E 109.5
H17D C17B H17E 109.5
N1B C17B H17F 109.5
H17D C17B H17F 109.5
H17E C17B H17F 109.5
C1C O1C H1OC 109.5
C11C N1C C17C 116.7(2)
C11C N1C C2C 119.21(19)
C17C N1C C2C 114.3(2)
O1C C1C C10C 109.2(2)
O1C C1C C2C 111.0(2)
C10C C1C C2C 109.9(2)
O1C C1C H1CB 108.9
C10C C1C H1CB 108.9
C2C C1C H1CB 108.9
N1C C2C C3C 112.9(2)
N1C C2C C1C 112.01(19)
C3C C2C C1C 111.1(2)
N1C C2C H2CA 106.8
C3C C2C H2CA 106.8
C1C C2C H2CA 106.8
C4C C3C C2C 120.6(2)
C4C C3C H3CA 119.7
C2C C3C H3CA 119.7
C3C C4C C5C 120.7(2)
C3C C4C H4CA 119.6
C5C C4C H4CA 119.6
C6C C5C C10C 119.8(3)
C6C C5C C4C 120.5(3)
C10C C5C C4C 119.7(2)
C7C C6C C5C 120.1(3)
C7C C6C H6CA 120.0
C5C C6C H6CA 120.0
C8C C7C C6C 120.2(3)
C8C C7C H7CA 119.9
C6C C7C H7CA 119.9
C7C C8C C9C 120.8(3)
C7C C8C H8CA 119.6
C9C C8C H8CA 119.6
C10C C9C C8C 119.7(3)
C10C C9C H9CA 120.1
C8C C9C H9CA 120.1
C9C C10C C5C 119.5(3)
C9C C10C C1C 122.5(3)
C5C C10C C1C 118.0(2)
C16C C11C C12C 117.1(2)
C16C C11C N1C 120.6(2)
C12C C11C N1C 122.3(2)
C13C C12C C11C 120.8(3)
C13C C12C H12C 119.6
C11C C12C H12C 119.6
C14C C13C C12C 121.0(3)
C14C C13C H13C 119.5
C12C C13C H13C 119.5
C15C C14C C13C 118.9(3)
C15C C14C H14C 120.6
C13C C14C H14C 120.6
C14C C15C C16C 120.8(3)
C14C C15C H15C 119.6
C16C C15C H15C 119.6
C15C C16C C11C 121.4(3)
C15C C16C H16C 119.3
C11C C16C H16C 119.3
N1C C17C H17G 109.5
N1C C17C H17H 109.5
H17G C17C H17H 109.5
N1C C17C H17I 109.5
H17G C17C H17I 109.5
H17H C17C H17I 109.5
C1D O1D H1OD 109.5
C11D N1D C17D 119.5(2)
C11D N1D C2D 120.73(19)
C17D N1D C2D 116.4(2)
O1D C1D C10D 109.61(19)
O1D C1D C2D 110.15(19)
C10D C1D C2D 111.6(2)
O1D C1D H1DB 108.5
C10D C1D H1DB 108.5
C2D C1D H1DB 108.5
N1D C2D C3D 113.2(2)
N1D C2D C1D 111.43(19)
C3D C2D C1D 111.3(2)
N1D C2D H2DA 106.8
C3D C2D H2DA 106.8
C1D C2D H2DA 106.8
C4D C3D C2D 121.1(2)
C4D C3D H3DA 119.5
C2D C3D H3DA 119.5
C3D C4D C5D 121.4(2)
C3D C4D H4DA 119.3
C5D C4D H4DA 119.3
C6D C5D C10D 119.1(2)
C6D C5D C4D 121.4(2)
C10D C5D C4D 119.5(2)
C7D C6D C5D 120.8(2)
C7D C6D H6DA 119.6
C5D C6D H6DA 119.6
C8D C7D C6D 119.5(3)
C8D C7D H7DA 120.3
C6D C7D H7DA 120.3
C7D C8D C9D 120.7(3)
C7D C8D H8DA 119.6
C9D C8D H8DA 119.6
C10D C9D C8D 120.3(2)
C10D C9D H9DA 119.8
C8D C9D H9DA 119.8
C9D C10D C5D 119.5(2)
C9D C10D C1D 121.9(2)
C5D C10D C1D 118.5(2)
N1D C11D C12D 121.7(2)
N1D C11D C16D 120.5(2)
C12D C11D C16D 117.7(2)
C13D C12D C11D 120.7(3)
C13D C12D H12D 119.6
C11D C12D H12D 119.6
C14D C13D C12D 121.3(3)
C14D C13D H13D 119.4
C12D C13D H13D 119.4
C13D C14D C15D 118.8(3)
C13D C14D H14D 120.6
C15D C14D H14D 120.6
C14D C15D C16D 121.0(3)
C14D C15D H15D 119.5
C16D C15D H15D 119.5
C15D C16D C11D 120.4(3)
C15D C16D H16D 119.8
C11D C16D H16D 119.8
N1D C17D H17J 109.5
N1D C17D H17K 109.5
H17J C17D H17K 109.5
N1D C17D H17L 109.5
H17J C17D H17L 109.5
H17K C17D H17L 109.5
H1W O1W H2W 113(4)

loop_
_geom_bond_atom_site_label_1
_geom_bond_atom_site_label_2
_geom_bond_site_symmetry_2
_geom_bond_distance
_geom_bond_publ_flag
O1A C1A . 1.419(3) ?
O1A H1OA . 0.8400 ?
N1A C11A . 1.413(3) ?
N1A C17A . 1.452(3) ?
N1A C2A . 1.474(3) ?
C1A C10A . 1.508(4) ?
C1A C2A . 1.520(4) ?
C1A H1AB . 1.0000 ?
C2A C3A . 1.514(4) ?
C2A H2AA . 1.0000 ?
C3A C4A . 1.330(4) ?
C3A H3AA . 0.9500 ?
C4A C5A . 1.463(4) ?
C4A H4AA . 0.9500 ?
C5A C6A . 1.387(4) ?
C5A C10A . 1.416(4) ?
C6A C7A . 1.376(4) ?
C6A H6AA . 0.9500 ?
C7A C8A . 1.374(4) ?
C7A H7AA . 0.9500 ?
C8A C9A . 1.384(4) ?
C8A H8AA . 0.9500 ?
C9A C10A . 1.392(4) ?
C9A H9AA . 0.9500 ?
C11A C16A . 1.396(4) ?
C11A C12A . 1.400(4) ?
C12A C13A . 1.374(4) ?
C12A H12A . 0.9500 ?
C13A C14A . 1.377(5) ?
C13A H13A . 0.9500 ?
C14A C15A . 1.378(5) ?
C14A H14A . 0.9500 ?
C15A C16A . 1.386(4) ?
C15A H15A . 0.9500 ?
C16A H16A . 0.9500 ?
C17A H17A . 0.9800 ?
C17A H17B . 0.9800 ?
C17A H17C . 0.9800 ?
O1B C1B . 1.423(3) ?
O1B H1OB . 0.8400 ?
N1B C11B . 1.386(3) ?
N1B C17B . 1.449(3) ?
N1B C2B . 1.454(3) ?
C1B C10B . 1.518(3) ?
C1B C2B . 1.525(3) ?
C1B H1BB . 1.0000 ?
C2B C3B . 1.510(4) ?
C2B H2BA . 1.0000 ?
C3B C4B . 1.313(4) ?
C3B H3BA . 0.9500 ?
C4B C5B . 1.468(4) ?
C4B H4BA . 0.9500 ?
C5B C6B . 1.396(4) ?
C5B C10B . 1.408(4) ?
C6B C7B . 1.386(4) ?
C6B H6BA . 0.9500 ?
C7B C8B . 1.379(5) ?
C7B H7BA . 0.9500 ?
C8B C9B . 1.391(4) ?
C8B H8BA . 0.9500 ?
C9B C10B . 1.373(4) ?
C9B H9BA . 0.9500 ?
C11B C16B . 1.401(4) ?
C11B C12B . 1.403(4) ?
C12B C13B . 1.375(4) ?
C12B H12B . 0.9500 ?
C13B C14B . 1.379(4) ?
C13B H13B . 0.9500 ?
C14B C15B . 1.368(5) ?
C14B H14B . 0.9500 ?
C15B C16B . 1.386(4) ?
C15B H15B . 0.9500 ?
C16B H16B . 0.9500 ?
C17B H17D . 0.9800 ?
C17B H17E . 0.9800 ?
C17B H17F . 0.9800 ?
O1C C1C . 1.428(3) ?
O1C H1OC . 0.8400 ?
N1C C11C . 1.405(3) ?
N1C C17C . 1.458(3) ?
N1C C2C . 1.461(3) ?
C1C C10C . 1.520(4) ?
C1C C2C . 1.530(3) ?
C1C H1CB . 1.0000 ?
C2C C3C . 1.506(3) ?
C2C H2CA . 1.0000 ?
C3C C4C . 1.318(4) ?
C3C H3CA . 0.9500 ?
C4C C5C . 1.462(4) ?
C4C H4CA . 0.9500 ?
C5C C6C . 1.402(4) ?
C5C C10C . 1.410(4) ?
C6C C7C . 1.379(5) ?
C6C H6CA . 0.9500 ?
C7C C8C . 1.374(6) ?
C7C H7CA . 0.9500 ?
C8C C9C . 1.405(5) ?
C8C H8CA . 0.9500 ?
C9C C10C . 1.381(4) ?
C9C H9CA . 0.9500 ?
C11C C16C . 1.401(4) ?
C11C C12C . 1.402(4) ?
C12C C13C . 1.390(4) ?
C12C H12C . 0.9500 ?
C13C C14C . 1.383(5) ?
C13C H13C . 0.9500 ?
C14C C15C . 1.376(4) ?
C14C H14C . 0.9500 ?
C15C C16C . 1.387(4) ?
C15C H15C . 0.9500 ?
C16C H16C . 0.9500 ?
C17C H17G . 0.9800 ?
C17C H17H . 0.9800 ?
C17C H17I . 0.9800 ?
O1D C1D . 1.428(3) ?
O1D H1OD . 0.8400 ?
N1D C11D . 1.394(3) ?
N1D C17D . 1.452(3) ?
N1D C2D . 1.461(3) ?
C1D C10D . 1.511(3) ?
C1D C2D . 1.536(3) ?
C1D H1DB . 1.0000 ?
C2D C3D . 1.505(3) ?
C2D H2DA . 1.0000 ?
C3D C4D . 1.322(4) ?
C3D H3DA . 0.9500 ?
C4D C5D . 1.464(4) ?
C4D H4DA . 0.9500 ?
C5D C6D . 1.393(4) ?
C5D C10D . 1.408(3) ?
C6D C7D . 1.388(4) ?
C6D H6DA . 0.9500 ?
C7D C8D . 1.376(4) ?
C7D H7DA . 0.9500 ?
C8D C9D . 1.387(4) ?
C8D H8DA . 0.9500 ?
C9D C10D . 1.385(4) ?
C9D H9DA . 0.9500 ?
C11D C12D . 1.400(3) ?
C11D C16D . 1.409(4) ?
C12D C13D . 1.383(4) ?
C12D H12D . 0.9500 ?
C13D C14D . 1.378(5) ?
C13D H13D . 0.9500 ?
C14D C15D . 1.384(5) ?
C14D H14D . 0.9500 ?
C15D C16D . 1.386(4) ?
C15D H15D . 0.9500 ?
C16D H16D . 0.9500 ?
C17D H17J . 0.9800 ?
C17D H17K . 0.9800 ?
C17D H17L . 0.9800 ?
O1W H1W . 0.8400 ?
O1W H2W . 0.8400 ?

loop_
_geom_hbond_atom_site_label_D
_geom_hbond_atom_site_label_H
_geom_hbond_atom_site_label_A
_geom_hbond_site_symmetry_A
_geom_hbond_distance_DH
_geom_hbond_distance_HA
_geom_hbond_distance_DA
_geom_hbond_angle_DHA
O1B H1OB O1C . 0.84 2.08 2.881(3) 160
O1C H1OC O1D . 0.84 2.35 3.150(3) 160
O1D H1OD O1A . 0.84 2.04 2.847(3) 161
O1A H1OA O1W 1_655 0.84 1.89 2.716(3) 169
O1W H1W O1B . 0.84 1.95 2.777(3) 167

loop_
_geom_torsion_atom_site_label_1
_geom_torsion_atom_site_label_2
_geom_torsion_atom_site_label_3
_geom_torsion_atom_site_label_4
_geom_torsion
_geom_torsion_publ_flag
C11A N1A C2A C3A -85.5(3) ?
C17A N1A C2A C3A 59.5(3) ?
C11A N1A C2A C1A 145.7(2) ?
C17A N1A C2A C1A -69.3(3) y
O1A C1A C2A N1A -61.3(3) ?
C10A C1A C2A N1A 178.4(2) ?
O1A C1A C2A C3A 168.5(2) ?
C10A C1A C2A C3A 48.2(3) ?
N1A C2A C3A C4A -163.8(2) ?
C1A C2A C3A C4A -34.0(3) ?
C2A C3A C4A C5A 0.0(4) ?
C3A C4A C5A C6A -163.2(3) ?
C3A C4A C5A C10A 17.9(4) ?
C10A C5A C6A C7A -0.9(4) ?
C4A C5A C6A C7A -179.9(3) ?
C5A C6A C7A C8A 1.7(4) ?
C6A C7A C8A C9A -0.8(5) ?
C7A C8A C9A C10A -0.8(5) ?
C8A C9A C10A C5A 1.5(4) ?
C8A C9A C10A C1A 179.1(3) ?
C6A C5A C10A C9A -0.6(4) ?
C4A C5A C10A C9A 178.4(2) ?
C6A C5A C10A C1A -178.3(2) ?
C4A C5A C10A C1A 0.7(3) ?
O1A C1A C10A C9A 27.5(3) ?
C2A C1A C10A C9A 148.9(3) ?
O1A C1A C10A C5A -154.8(2) ?
C2A C1A C10A C5A -33.5(3) ?
C17A N1A C11A C16A 3.6(4) y
C2A N1A C11A C16A 148.0(2) ?
C17A N1A C11A C12A -178.1(3) ?
C2A N1A C11A C12A -33.7(4) ?
C16A C11A C12A C13A -3.9(4) ?
N1A C11A C12A C13A 177.7(3) ?
C11A C12A C13A C14A 1.9(5) ?
C12A C13A C14A C15A 1.4(5) ?
C13A C14A C15A C16A -2.5(5) ?
C14A C15A C16A C11A 0.4(5) ?
C12A C11A C16A C15A 2.8(4) ?
N1A C11A C16A C15A -178.8(3) ?
C11B N1B C2B C3B -106.1(3) ?
C17B N1B C2B C3B 54.4(3) ?
C11B N1B C2B C1B 128.6(2) ?
C17B N1B C2B C1B -70.9(3) y
O1B C1B C2B N1B -56.5(3) ?
C10B C1B C2B N1B -178.0(2) ?
O1B C1B C2B C3B 175.69(19) ?
C10B C1B C2B C3B 54.2(3) ?
N1B C2B C3B C4B -162.3(2) ?
C1B C2B C3B C4B -36.0(3) ?
C2B C3B C4B C5B -0.2(4) ?
C3B C4B C5B C6B -159.3(3) ?
C3B C4B C5B C10B 17.1(4) ?
C10B C5B C6B C7B -1.1(4) ?
C4B C5B C6B C7B 175.4(2) ?
C5B C6B C7B C8B 0.4(4) ?
C6B C7B C8B C9B 0.6(4) ?
C7B C8B C9B C10B -0.9(4) ?
C8B C9B C10B C5B 0.2(4) ?
C8B C9B C10B C1B 179.0(2) ?
C6B C5B C10B C9B 0.8(4) ?
C4B C5B C10B C9B -175.7(2) ?
C6B C5B C10B C1B -178.1(2) ?
C4B C5B C10B C1B 5.3(3) ?
O1B C1B C10B C9B 18.0(3) ?
C2B C1B C10B C9B 140.5(2) ?
O1B C1B C10B C5B -163.1(2) ?
C2B C1B C10B C5B -40.6(3) ?
C17B N1B C11B C16B 5.3(4) y
C2B N1B C11B C16B 165.2(2) ?
C17B N1B C11B C12B -176.2(3) ?
C2B N1B C11B C12B -16.2(4) ?
N1B C11B C12B C13B -179.2(3) ?
C16B C11B C12B C13B -0.6(4) ?
C11B C12B C13B C14B 0.1(5) ?
C12B C13B C14B C15B 0.0(5) ?
C13B C14B C15B C16B 0.6(5) ?
C14B C15B C16B C11B -1.1(5) ?
N1B C11B C16B C15B 179.8(3) ?
C12B C11B C16B C15B 1.1(4) ?
C11C N1C C2C C3C -88.2(3) ?
C17C N1C C2C C3C 56.6(3) ?
C11C N1C C2C C1C 145.5(2) ?
C17C N1C C2C C1C -69.7(3) y
O1C C1C C2C N1C -61.4(3) ?
C10C C1C C2C N1C 177.63(19) ?
O1C C1C C2C C3C 171.3(2) ?
C10C C1C C2C C3C 50.3(3) ?
N1C C2C C3C C4C -162.1(2) ?
C1C C2C C3C C4C -35.3(3) ?
C2C C3C C4C C5C 1.2(4) ?
C3C C4C C5C C6C -162.1(3) ?
C3C C4C C5C C10C 16.1(4) ?
C10C C5C C6C C7C 0.1(4) ?
C4C C5C C6C C7C 178.3(3) ?
C5C C6C C7C C8C 0.8(5) ?
C6C C7C C8C C9C -0.4(5) ?
C7C C8C C9C C10C -0.8(4) ?
C8C C9C C10C C5C 1.7(4) ?
C8C C9C C10C C1C 178.7(3) ?
C6C C5C C10C C9C -1.4(4) ?
C4C C5C C10C C9C -179.6(2) ?
C6C C5C C10C C1C -178.4(2) ?
C4C C5C C10C C1C 3.3(4) ?
O1C C1C C10C C9C 24.9(3) ?
C2C C1C C10C C9C 146.9(2) ?
O1C C1C C10C C5C -158.1(2) ?
C2C C1C C10C C5C -36.1(3) ?
C17C N1C C11C C16C 14.4(3) y
C2C N1C C11C C16C 158.4(2) ?
C17C N1C C11C C12C -168.7(2) ?
C2C N1C C11C C12C -24.7(3) ?
C16C C11C C12C C13C 1.1(4) ?
N1C C11C C12C C13C -175.9(2) ?
C11C C12C C13C C14C 0.1(4) ?
C12C C13C C14C C15C -0.6(4) ?
C13C C14C C15C C16C -0.2(4) ?
C14C C15C C16C C11C 1.5(4) ?
C12C C11C C16C C15C -1.9(4) ?
N1C C11C C16C C15C 175.2(2) ?
C11D N1D C2D C3D -111.5(2) ?
C17D N1D C2D C3D 47.5(3) ?
C11D N1D C2D C1D 122.1(2) ?
C17D N1D C2D C1D -78.9(3) y
O1D C1D C2D N1D -64.3(2) ?
C10D C1D C2D N1D 173.72(19) ?
O1D C1D C2D C3D 168.29(19) ?
C10D C1D C2D C3D 46.3(3) ?
N1D C2D C3D C4D -158.7(2) ?
C1D C2D C3D C4D -32.3(3) ?
C2D C3D C4D C5D 2.0(4) ?
C3D C4D C5D C6D -164.4(3) ?
C3D C4D C5D C10D 13.4(4) ?
C10D C5D C6D C7D 0.2(4) ?
C4D C5D C6D C7D 178.0(2) ?
C5D C6D C7D C8D 0.2(4) ?
C6D C7D C8D C9D -0.3(4) ?
C7D C8D C9D C10D 0.0(4) ?
C8D C9D C10D C5D 0.4(4) ?
C8D C9D C10D C1D 177.5(2) ?
C6D C5D C10D C9D -0.5(3) ?
C4D C5D C10D C9D -178.4(2) ?
C6D C5D C10D C1D -177.7(2) ?
C4D C5D C10D C1D 4.4(3) ?
O1D C1D C10D C9D 26.4(3) ?
C2D C1D C10D C9D 148.7(2) ?
O1D C1D C10D C5D -156.4(2) ?
C2D C1D C10D C5D -34.1(3) ?
C17D N1D C11D C12D 167.7(2) ?
C2D N1D C11D C12D -34.0(3) ?
C17D N1D C11D C16D -9.9(4) y
C2D N1D C11D C16D 148.5(2) ?
N1D C11D C12D C13D -177.1(2) ?
C16D C11D C12D C13D 0.5(4) ?
C11D C12D C13D C14D -0.2(4) ?
C12D C13D C14D C15D -0.6(4) ?
C13D C14D C15D C16D 0.9(4) ?
C14D C15D C16D C11D -0.6(4) ?
N1D C11D C16D C15D 177.5(2) ?
C12D C11D C16D C15D -0.1(4) ?

loop_
_cod_related_entry_id
_cod_related_entry_database
_cod_related_entry_code
1 ChemSpider 30654676
